data_2233040
loop_
_publ_author_name
'Zhu, Jinli'
'Tang, Yanfeng'
'Jiang, Guo -Min'
'Wang, Miao'
'Hua, Ping'

_publ_section_title
;
 Pentacarbonyl-1\k^2^<i>C</i>,2\k^3^<i>C</i>-(4-iodophenyl
 isocyanide-1\k<i>C</i>)(\m-propane-1,3-dithiolato-1:2\k^4^<i>S</i>,<i>S</i>':<i>S</i>,<i>S</i>')iron(I)(<i>Fe</i>---<i>Fe</i>)
;
_journal_coeditor_code ZJ2032
_journal_issue 12
_journal_name_full 'Acta Crystallographica Section E'
_journal_page_first m1753
_journal_page_last m1754
_journal_paper_doi 10.1107/S1600536811047088
_journal_volume 67
_journal_year 2011
_chemical_formula_iupac '[Fe2 (C7 H4 I N) (C3 H6 S2) (C O)5]'
_chemical_formula_moiety 'C15 H10 Fe2 I N O5 S2'
_chemical_formula_sum 'C15 H10 Fe2 I N O5 S2'
_chemical_formula_weight 586.96
_chemical_name_systematic
;
Pentacarbonyl-1\k^2^<i>C</i>,2\k^3^<i>C</i>-(4-iodophenyl
isocyanide-1\k<i>C</i>)(\m-propane-1,3-dithiolato-1:2\k^4^<i>S</i>,<i>S</i>':
<i>S</i>,<i>S</i>')iron(I)(<i>Fe</i>---<i>Fe</i>)
;
_space_group_IT_number 14
_symmetry_cell_setting monoclinic
_symmetry_space_group_name_Hall '-P 2yn'
_symmetry_space_group_name_H-M 'P 1 21/n 1'
_atom_sites_solution_hydrogens geom
_atom_sites_solution_primary direct
_atom_sites_solution_secondary difmap
_cell_angle_alpha 90.00
_cell_angle_beta 99.4660(10)
_cell_angle_gamma 90.00
_cell_formula_units_Z 4
_cell_length_a 7.7290(3)
_cell_length_b 11.7215(5)
_cell_length_c 22.3974(10)
_cell_measurement_temperature 293(2)
_cell_volume 2001.47(15)
_computing_cell_refinement 'SAINT (Bruker, 2000)'
_computing_data_collection 'SMART (Bruker, 2000)'
_computing_data_reduction 'SAINT (Bruker, 2000)'
_computing_molecular_graphics 'SHELXTL (Sheldrick, 2008)'
_computing_publication_material 'SHELXTL (Sheldrick, 2008)'
_computing_structure_refinement 'SHELXL97 (Sheldrick, 2008)'
_computing_structure_solution 'SHELXS97 (Sheldrick, 2008)'
_diffrn_ambient_temperature 293(2)
_diffrn_measured_fraction_theta_full 0.986
_diffrn_measured_fraction_theta_max 0.986
_diffrn_measurement_device_type 'Bruker Smart APEX CCD area-detector'
_diffrn_measurement_method 'phi and omega scans'
_diffrn_radiation_monochromator graphite
_diffrn_radiation_source 'fine-focus sealed tube'
_diffrn_radiation_type MoK\a
_diffrn_radiation_wavelength 0.71073
_diffrn_reflns_av_R_equivalents 0.0176
_diffrn_reflns_av_sigmaI/netI 0.0278
_diffrn_reflns_limit_h_max 9
_diffrn_reflns_limit_h_min -6
_diffrn_reflns_limit_k_max 10
_diffrn_reflns_limit_k_min -13
_diffrn_reflns_limit_l_max 25
_diffrn_reflns_limit_l_min -22
_diffrn_reflns_number 5430
_diffrn_reflns_theta_full 24.45
_diffrn_reflns_theta_max 24.45
_diffrn_reflns_theta_min 1.84
_exptl_absorpt_coefficient_mu 3.225
_exptl_absorpt_correction_T_max 0.680
_exptl_absorpt_correction_T_min 0.630
_exptl_absorpt_correction_type multi-scan
_exptl_absorpt_process_details '(SADABS; Bruker, 2000)'
_exptl_crystal_colour red
_exptl_crystal_density_diffrn 1.948
_exptl_crystal_density_method 'not measured'
_exptl_crystal_description cuboid
_exptl_crystal_F_000 1136
_exptl_crystal_size_max 0.148
_exptl_crystal_size_mid 0.136
_exptl_crystal_size_min 0.120
_refine_diff_density_max 0.781
_refine_diff_density_min -0.641
_refine_ls_extinction_method none
_refine_ls_goodness_of_fit_ref 1.092
_refine_ls_hydrogen_treatment constr
_refine_ls_matrix_type full
_refine_ls_number_parameters 235
_refine_ls_number_reflns 3254
_refine_ls_number_restraints 219
_refine_ls_restrained_S_all 1.096
_refine_ls_R_factor_all 0.0594
_refine_ls_R_factor_gt 0.0510
_refine_ls_shift/su_max 0.002
_refine_ls_shift/su_mean 0.000
_refine_ls_structure_factor_coef Fsqd
_refine_ls_weighting_details 'calc w=1/[\s^2^(Fo^2^)+(0.0001P)^2^+16.8715P] where P=(Fo^2^+2Fc^2^)/3'
_refine_ls_weighting_scheme calc
_refine_ls_wR_factor_gt 0.1026
_refine_ls_wR_factor_ref 0.1095
_reflns_number_gt 2913
_reflns_number_total 3254
_reflns_threshold_expression >2sigma(I)
_cod_data_source_file zj2032.cif
_cod_data_source_block I
_cod_original_sg_symbol_Hall '-P 2yn '
_cod_original_sg_symbol_H-M 'P 21/n'
_cod_database_code 2233040
_cod_database_fobs_code 2233040

loop_
_symmetry_equiv_pos_as_xyz
'x, y, z'
'-x+1/2, y+1/2, -z+1/2'
'-x, -y, -z'
'x-1/2, -y-1/2, z-1/2'

loop_
_atom_site_type_symbol
_atom_site_label
_atom_site_fract_x
_atom_site_fract_y
_atom_site_fract_z
_atom_site_U_iso_or_equiv
_atom_site_adp_type
_atom_site_calc_flag
_atom_site_refinement_flags
_atom_site_occupancy
_atom_site_symmetry_multiplicity
N N1 0.3432(6) 0.7795(5) 0.9391(2) 0.0648(15) Uani d . 1 1
I I1 0.13693(6) 1.11048(4) 1.135787(19) 0.07267(14) Uani d . 1 1
Fe Fe1 0.09353(10) 0.48170(7) 0.86223(4) 0.0473(2) Uani d U 1 1
S S1 0.28437(19) 0.42518(11) 0.80138(7) 0.0531(4) Uani d U 1 1
O O1 -0.0108(7) 0.6147(5) 0.9623(2) 0.0910(16) Uani d . 1 1
C C1 0.0272(8) 0.5622(5) 0.9234(3) 0.0599(14) Uani d U 1 1
Fe Fe2 0.36277(9) 0.59245(6) 0.84823(3) 0.04142(18) Uani d U 1 1
S S2 0.08546(16) 0.64796(11) 0.80994(6) 0.0403(3) Uani d . 1 1
O O2 0.2466(8) 0.2970(5) 0.9430(3) 0.124(2) Uani d U 1 1
C C2 0.1834(9) 0.3696(6) 0.9117(3) 0.0699(14) Uani d U 1 1
O O3 -0.2423(6) 0.3742(5) 0.8099(2) 0.0927(17) Uani d . 1 1
C C3 -0.1125(8) 0.4154(5) 0.8299(3) 0.0605(13) Uani d U 1 1
O O4 0.6000(6) 0.6782(4) 0.7683(2) 0.0833(14) Uani d . 1 1
C C4 0.1905(9) 0.4428(5) 0.7209(3) 0.0649(14) Uani d U 1 1
H H4A 0.2723 0.4100 0.6972 0.078 Uiso calc R 1 1
H H4B 0.0839 0.3978 0.7129 0.078 Uiso calc R 1 1
O O5 0.6200(6) 0.4745(5) 0.9381(2) 0.0909(17) Uani d . 1 1
C C5 0.1472(9) 0.5607(6) 0.6976(3) 0.0666(15) Uani d U 1 1
H H5A 0.2554 0.6040 0.7012 0.080 Uiso calc R 1 1
H H5B 0.0990 0.5555 0.6549 0.080 Uiso calc R 1 1
C C6 0.0215(8) 0.6253(5) 0.7284(2) 0.0564(14) Uani d U 1 1
H H6A -0.0898 0.5852 0.7217 0.068 Uiso calc R 1 1
H H6B 0.0024 0.6993 0.7091 0.068 Uiso calc R 1 1
C C7 0.5080(8) 0.6483(5) 0.8004(3) 0.0553(13) Uani d U 1 1
C C8 0.5211(8) 0.5203(5) 0.9022(3) 0.0580(14) Uani d U 1 1
C C9 0.3564(7) 0.7105(5) 0.9038(3) 0.0524(12) Uani d U 1 1
C C10 0.3002(8) 0.8540(5) 0.9841(2) 0.0542(12) Uani d U 1 1
C C11 0.2862(8) 0.9692(5) 0.9732(3) 0.0573(12) Uani d U 1 1
H H11A 0.3087 0.9986 0.9366 0.069 Uiso calc R 1 1
C C12 0.2389(8) 1.0414(5) 1.0164(3) 0.0576(13) Uani d U 1 1
H H12A 0.2269 1.1193 1.0087 0.069 Uiso calc R 1 1
C C13 0.2097(7) 0.9983(5) 1.0706(2) 0.0512(12) Uani d U 1 1
C C14 0.2235(9) 0.8808(5) 1.0821(3) 0.0616(13) Uani d U 1 1
C C15 0.2705(8) 0.8104(5) 1.0382(3) 0.0614(13) Uani d U 1 1
H H15A 0.2822 0.7324 1.0455 0.074 Uiso calc R 1 1
H H14A 0.1991 0.8516 1.1182 0.074 Uiso d R 1 1

loop_
_atom_site_aniso_label
_atom_site_aniso_U_11
_atom_site_aniso_U_22
_atom_site_aniso_U_33
_atom_site_aniso_U_12
_atom_site_aniso_U_13
_atom_site_aniso_U_23
N1 0.057(3) 0.073(3) 0.062(3) 0.007(3) 0.004(2) -0.029(3)
I1 0.0759(3) 0.0804(3) 0.0617(2) 0.0098(2) 0.0113(2) -0.0295(2)
Fe1 0.0490(4) 0.0437(4) 0.0540(4) -0.0003(3) 0.0224(3) 0.0047(3)
S1 0.0550(7) 0.0342(7) 0.0756(9) 0.0039(6) 0.0268(7) -0.0082(6)
O1 0.118(3) 0.100(4) 0.067(3) -0.016(3) 0.051(2) -0.017(3)
C1 0.058(3) 0.064(3) 0.062(3) 0.002(2) 0.024(2) 0.004(2)
Fe2 0.0412(4) 0.0367(4) 0.0491(4) 0.0025(3) 0.0154(3) -0.0058(3)
S2 0.0453(6) 0.0367(6) 0.0408(6) 0.0046(5) 0.0126(5) -0.0034(5)
O2 0.130(4) 0.111(4) 0.138(4) 0.038(3) 0.048(3) 0.072(3)
C2 0.071(3) 0.065(3) 0.078(3) 0.007(2) 0.026(2) 0.019(2)
O3 0.071(3) 0.095(4) 0.117(4) -0.030(3) 0.033(3) -0.032(3)
C3 0.061(2) 0.058(3) 0.069(3) -0.005(2) 0.029(2) -0.007(2)
O4 0.082(3) 0.079(3) 0.100(3) -0.022(3) 0.050(2) -0.004(3)
C4 0.075(3) 0.063(3) 0.061(3) -0.002(2) 0.023(2) -0.020(2)
O5 0.077(3) 0.089(3) 0.101(4) 0.022(3) -0.002(3) 0.013(3)
C5 0.074(3) 0.075(3) 0.052(3) -0.002(3) 0.016(2) -0.012(3)
C6 0.064(3) 0.061(3) 0.045(2) -0.004(3) 0.010(2) -0.008(2)
C7 0.059(2) 0.050(2) 0.062(2) -0.005(2) 0.022(2) -0.011(2)
C8 0.055(3) 0.052(3) 0.069(3) 0.006(2) 0.018(2) -0.005(2)
C9 0.054(2) 0.051(2) 0.054(2) 0.006(2) 0.013(2) -0.007(2)
C10 0.062(2) 0.053(2) 0.046(2) 0.006(2) 0.006(2) -0.013(2)
C11 0.071(2) 0.053(2) 0.049(2) 0.000(2) 0.013(2) -0.007(2)
C12 0.073(3) 0.049(2) 0.050(2) 0.005(2) 0.010(2) -0.004(2)
C13 0.061(2) 0.050(2) 0.041(2) 0.008(2) 0.005(2) -0.009(2)
C14 0.081(3) 0.055(2) 0.047(2) 0.004(2) 0.004(2) -0.004(2)
C15 0.078(2) 0.049(2) 0.055(2) 0.007(2) 0.002(2) -0.007(2)

loop_
_atom_type_symbol
_atom_type_description
_atom_type_scat_dispersion_real
_atom_type_scat_dispersion_imag
_atom_type_scat_source
C C 0.0033 0.0016 'International Tables Vol C Tables 4.2.6.8 and 6.1.1.4'
H H 0.0000 0.0000 'International Tables Vol C Tables 4.2.6.8 and 6.1.1.4'
N N 0.0061 0.0033 'International Tables Vol C Tables 4.2.6.8 and 6.1.1.4'
O O 0.0106 0.0060 'International Tables Vol C Tables 4.2.6.8 and 6.1.1.4'
S S 0.1246 0.1234 'International Tables Vol C Tables 4.2.6.8 and 6.1.1.4'
Fe Fe 0.3463 0.8444 'International Tables Vol C Tables 4.2.6.8 and 6.1.1.4'
I I -0.4742 1.8119 'International Tables Vol C Tables 4.2.6.8 and 6.1.1.4'

loop_
_geom_angle_atom_site_label_1
_geom_angle_atom_site_label_2
_geom_angle_atom_site_label_3
_geom_angle
C9 N1 C10 170.0(6)
C2 Fe1 C1 92.5(3)
C2 Fe1 C3 99.2(3)
C1 Fe1 C3 100.8(3)
C2 Fe1 S1 86.2(2)
C1 Fe1 S1 154.6(2)
C3 Fe1 S1 104.5(2)
C2 Fe1 S2 158.1(2)
C1 Fe1 S2 87.5(2)
C3 Fe1 S2 102.4(2)
S1 Fe1 S2 84.61(5)
C2 Fe1 Fe2 102.2(2)
C1 Fe1 Fe2 99.7(2)
C3 Fe1 Fe2 149.5(2)
S1 Fe1 Fe2 56.10(4)
S2 Fe1 Fe2 56.33(4)
C4 S1 Fe2 112.9(2)
C4 S1 Fe1 111.4(2)
Fe2 S1 Fe1 67.56(5)
O1 C1 Fe1 178.2(6)
C8 Fe2 C7 98.6(3)
C8 Fe2 C9 89.5(3)
C7 Fe2 C9 102.4(3)
C8 Fe2 S1 90.3(2)
C7 Fe2 S1 100.69(19)
C9 Fe2 S1 156.70(19)
C8 Fe2 S2 153.1(2)
C7 Fe2 S2 108.30(19)
C9 Fe2 S2 84.98(17)
S1 Fe2 S2 84.77(5)
C8 Fe2 Fe1 99.2(2)
C7 Fe2 Fe1 150.77(19)
C9 Fe2 Fe1 100.75(18)
S1 Fe2 Fe1 56.35(5)
S2 Fe2 Fe1 56.34(4)
C6 S2 Fe1 111.7(2)
C6 S2 Fe2 114.7(2)
Fe1 S2 Fe2 67.33(4)
O2 C2 Fe1 177.7(7)
O3 C3 Fe1 179.5(6)
C5 C4 S1 118.4(4)
C5 C4 H4A 107.7
S1 C4 H4A 107.7
C5 C4 H4B 107.7
S1 C4 H4B 107.7
H4A C4 H4B 107.1
C6 C5 C4 115.8(6)
C6 C5 H5A 108.3
C4 C5 H5A 108.3
C6 C5 H5B 108.3
C4 C5 H5B 108.3
H5A C5 H5B 107.4
C5 C6 S2 116.5(4)
C5 C6 H6A 108.2
S2 C6 H6A 108.2
C5 C6 H6B 108.2
S2 C6 H6B 108.2
H6A C6 H6B 107.3
O4 C7 Fe2 176.2(5)
O5 C8 Fe2 178.0(6)
N1 C9 Fe2 175.5(6)
C15 C10 C11 120.3(5)
C15 C10 N1 119.6(5)
C11 C10 N1 120.1(5)
C10 C11 C12 120.0(6)
C10 C11 H11A 120.0
C12 C11 H11A 120.0
C13 C12 C11 119.8(6)
C13 C12 H12A 120.1
C11 C12 H12A 120.1
C12 C13 C14 120.5(5)
C12 C13 I1 119.0(4)
C14 C13 I1 120.5(4)
C15 C14 C13 118.7(6)
C15 C14 H14A 121.2
C13 C14 H14A 120.1
C10 C15 C14 120.7(6)
C10 C15 H15A 119.7
C14 C15 H15A 119.7

loop_
_geom_bond_atom_site_label_1
_geom_bond_atom_site_label_2
_geom_bond_distance
_geom_bond_publ_flag
N1 C9 1.148(7) ?
N1 C10 1.413(7) ?
I1 C13 2.109(5) ?
Fe1 C2 1.785(7) y
Fe1 C1 1.805(6) y
Fe1 C3 1.812(6) y
Fe1 S1 2.2656(17) y
Fe1 S2 2.2692(15) y
Fe1 Fe2 2.5156(11) y
S1 C4 1.841(6) ?
S1 Fe2 2.2590(16) y
O1 C1 1.144(7) ?
Fe2 C8 1.785(6) y
Fe2 C7 1.797(6) y
Fe2 C9 1.867(6) y
Fe2 S2 2.2689(14) y
S2 C6 1.831(5) ?
O2 C2 1.157(8) ?
O3 C3 1.137(7) ?
O4 C7 1.146(7) ?
C4 C5 1.495(9) ?
C4 H4A 0.9700 ?
C4 H4B 0.9700 ?
O5 C8 1.148(7) ?
C5 C6 1.488(9) ?
C5 H5A 0.9700 ?
C5 H5B 0.9700 ?
C6 H6A 0.9700 ?
C6 H6B 0.9700 ?
C10 C15 1.370(8) ?
C10 C11 1.373(8) ?
C11 C12 1.380(8) ?
C11 H11A 0.9300 ?
C12 C13 1.369(8) ?
C12 H12A 0.9300 ?
C13 C14 1.401(8) ?
C14 C15 1.376(8) ?
C14 H14A 0.9272 ?
C15 H15A 0.9300 ?

loop_
_geom_hbond_atom_site_label_D
_geom_hbond_atom_site_label_H
_geom_hbond_atom_site_label_A
_geom_hbond_site_symmetry_A
_geom_hbond_distance_DH
_geom_hbond_distance_HA
_geom_hbond_distance_DA
_geom_hbond_angle_DHA
C12 H12A O2 1_565 0.93 2.570 3.423(9) 153
C15 H15A O5 3_667 0.93 2.549 3.464(8) 168
